data_4131624
loop_
_publ_author_name
'Qu, Hang'
'Wang, Yu'
'Li, Zhihao'
'Wang, Xinchang'
'Fang, Hongxun'
'Tian, Zhongqun'
'Cao, Xiaoyu'

_publ_section_title
;
 Molecular Face-Rotating Cube with Emergent Chiral and Fluorescence
 Properties.
;
_journal_issue 50
_journal_name_full 'Journal of the American Chemical Society'
_journal_page_first 18142
_journal_page_last 18145
_journal_paper_doi 10.1021/jacs.7b07657
_journal_volume 139
_journal_year 2017
_chemical_absolute_configuration
;
The absolute configuration of 6M-1 in crystal was assigned by comparing the (ZINDO/S)-predicted circular dichroism(CD) spectrum 
of crystal structures to the experimental CD spectrum, instead of anomalous dispersion effects in diffraction measurements on 
the crystal and the derived Flack x parameter. The cage crystal contains only light atoms (N, O, C, H) and has large void regions, 
therefore it&#x00A1;&#x00AF;s extremely difficult to determine the absolute configuration by the Flack x parameter with such large uncertainty. 
However,the (ZINDO/S)-predicted CD spectrum by using crystal structures highly matched the experimental one
(see Supplementary Method).Therefore, this evidence can be used to determine the absolute configuration of 6M-1.
;
_chemical_formula_moiety 'C228 H216 N32'
_chemical_formula_sum 'C228 H216 N32'
_chemical_formula_weight 3404.32
_chemical_melting_point ?
_chemical_name_common 6M-1
_space_group_crystal_system trigonal
_space_group_IT_number 146
_space_group_name_Hall 'R 3'
_space_group_name_H-M_alt 'R 3 :H'
_atom_sites_solution_hydrogens geom
_atom_sites_solution_primary direct
_atom_sites_solution_secondary difmap
_audit_creation_date 2017-05-09
_audit_creation_method
;
Olex2 1.2-alpha
(compiled 2017.03.28 svn.r3405 for OlexSys, GUI svn.r5335)
;
_cell_angle_alpha 90
_cell_angle_beta 90
_cell_angle_gamma 120
_cell_formula_units_Z 3
_cell_length_a 28.1211(9)
_cell_length_b 28.1211(9)
_cell_length_c 30.4311(13)
_cell_measurement_reflns_used 5805
_cell_measurement_temperature 223.01(10)
_cell_measurement_theta_max 64.5070
_cell_measurement_theta_min 3.8840
_cell_volume 20840.7(13)
_computing_cell_refinement
;
CrysAlisPro, Agilent Technologies,
Version 1.171.37.35 (release 13-08-2014 CrysAlis171 .NET)
(compiled Aug 13 2014,18:06:01)
;
_computing_data_collection
;
CrysAlisPro, Agilent Technologies,
Version 1.171.37.35 (release 13-08-2014 CrysAlis171 .NET)
(compiled Aug 13 2014,18:06:01)
;
_computing_data_reduction
;
CrysAlisPro, Agilent Technologies,
Version 1.171.37.35 (release 13-08-2014 CrysAlis171 .NET)
(compiled Aug 13 2014,18:06:01)
;
_computing_molecular_graphics 'Olex2 (Dolomanov et al., 2009)'
_computing_publication_material 'Olex2 (Dolomanov et al., 2009)'
_computing_structure_refinement 'ShelXL (Sheldrick, 2015)'
_computing_structure_solution 'ShelXT (Sheldrick, 2015)'
_diffrn_ambient_environment N~2~
_diffrn_ambient_temperature 223.01(10)
_diffrn_detector 'CCD plate'
_diffrn_detector_area_resol_mean 10.6525
_diffrn_detector_type Atlas
_diffrn_measured_fraction_theta_full 1.000
_diffrn_measured_fraction_theta_max 1.000
_diffrn_measurement_details
;
#__ type_ start__ end____ width___ exp.time_
  1 omega -117.00  -15.00   1.0000    1.0000
omega____ theta____ kappa____ phi______ frames
    -      -40.1498  -77.0000  -90.0000 102

#__ type_ start__ end____ width___ exp.time_
  2 omega  -67.00   29.00   1.0000    1.0000
omega____ theta____ kappa____ phi______ frames
    -      -40.1498   57.0000   30.0000 96

#__ type_ start__ end____ width___ exp.time_
  3 omega  -32.00   70.00   1.0000    1.0000
omega____ theta____ kappa____ phi______ frames
    -       40.1498  -57.0000  120.0000 102

#__ type_ start__ end____ width___ exp.time_
  4 omega   24.00  102.00   1.0000   30.0000
omega____ theta____ kappa____ phi______ frames
    -      108.4116  -94.0000   90.0000 78

#__ type_ start__ end____ width___ exp.time_
  5 omega   35.00   77.00   1.0000   30.0000
omega____ theta____ kappa____ phi______ frames
    -      108.4116  -45.0000  120.0000 42

#__ type_ start__ end____ width___ exp.time_
  6 omega   94.00  178.00   1.0000   30.0000
omega____ theta____ kappa____ phi______ frames
    -      108.4116  125.0000   60.0000 84

#__ type_ start__ end____ width___ exp.time_
  7 omega   78.00  178.00   1.0000   30.0000
omega____ theta____ kappa____ phi______ frames
    -      108.4116   30.0000 -120.0000 100

#__ type_ start__ end____ width___ exp.time_
  8 omega   57.00  108.00   1.0000   30.0000
omega____ theta____ kappa____ phi______ frames
    -      108.4116  -94.0000 -180.0000 51

#__ type_ start__ end____ width___ exp.time_
  9 omega   32.00   60.00   1.0000   30.0000
omega____ theta____ kappa____ phi______ frames
    -      108.4116  -30.0000   60.0000 28

#__ type_ start__ end____ width___ exp.time_
 10 omega   31.00   63.00   1.0000   30.0000
omega____ theta____ kappa____ phi______ frames
    -      108.4116  -30.0000  -90.0000 32

#__ type_ start__ end____ width___ exp.time_
 11 omega   45.00   98.00   1.0000   30.0000
omega____ theta____ kappa____ phi______ frames
    -      108.4116  -45.0000 -180.0000 53

#__ type_ start__ end____ width___ exp.time_
 12 omega   32.00   80.00   1.0000   30.0000
omega____ theta____ kappa____ phi______ frames
    -      108.4116  -30.0000  -30.0000 48

#__ type_ start__ end____ width___ exp.time_
 13 omega   38.00  109.00   1.0000   30.0000
omega____ theta____ kappa____ phi______ frames
    -      108.4116  -94.0000    0.0000 71

#__ type_ start__ end____ width___ exp.time_
 14 omega   83.00  169.00   1.0000   30.0000
omega____ theta____ kappa____ phi______ frames
    -      108.4116   45.0000  150.0000 86
;
_diffrn_measurement_device 'four-circle diffractometer'
_diffrn_measurement_device_type 'SuperNova, Dual, Cu at zero, Atlas'
_diffrn_measurement_method '\w scans'
_diffrn_orient_matrix_UB_11 -0.0374131000
_diffrn_orient_matrix_UB_12 -0.0009225000
_diffrn_orient_matrix_UB_13 -0.0373355000
_diffrn_orient_matrix_UB_21 0.0488986000
_diffrn_orient_matrix_UB_22 0.0511658000
_diffrn_orient_matrix_UB_23 -0.0205003000
_diffrn_orient_matrix_UB_31 0.0144698000
_diffrn_orient_matrix_UB_32 -0.0371586000
_diffrn_orient_matrix_UB_33 -0.0273877000
_diffrn_radiation_monochromator mirror
_diffrn_radiation_probe x-ray
_diffrn_radiation_type CuK\a
_diffrn_radiation_wavelength 1.54184
_diffrn_reflns_av_R_equivalents 0.0373
_diffrn_reflns_av_unetI/netI 0.0460
_diffrn_reflns_Laue_measured_fraction_full 1.000
_diffrn_reflns_Laue_measured_fraction_max 1.000
_diffrn_reflns_limit_h_max 33
_diffrn_reflns_limit_h_min -32
_diffrn_reflns_limit_k_max 29
_diffrn_reflns_limit_k_min -33
_diffrn_reflns_limit_l_max 25
_diffrn_reflns_limit_l_min -35
_diffrn_reflns_number 35455
_diffrn_reflns_point_group_measured_fraction_full 0.788
_diffrn_reflns_point_group_measured_fraction_max 0.788
_diffrn_reflns_theta_full 65.038
_diffrn_reflns_theta_max 65.037
_diffrn_reflns_theta_min 3.425
_diffrn_source 'sealed X-ray tube'
_diffrn_source_type 'SuperNova (Cu) X-ray Source'
_exptl_absorpt_coefficient_mu 0.377
_exptl_absorpt_correction_T_max 1.00000
_exptl_absorpt_correction_T_min 0.84219
_exptl_absorpt_correction_type multi-scan
_exptl_absorpt_process_details
;
CrysAlisPro, Agilent Technologies,
Version 1.171.37.35 (release 13-08-2014 CrysAlis171 .NET)
(compiled Aug 13 2014,18:06:01)
Empirical absorption correction using spherical harmonics,
 implemented in SCALE3 ABSPACK scaling algorithm.
;
_exptl_crystal_colour 'clear light colourless'
_exptl_crystal_colour_lustre clear
_exptl_crystal_colour_modifier light
_exptl_crystal_colour_primary colourless
_exptl_crystal_density_diffrn 0.814
_exptl_crystal_density_meas ?
_exptl_crystal_density_method 'Not measured'
_exptl_crystal_description cube
_exptl_crystal_F_000 5424
_exptl_crystal_size_max 0.2
_exptl_crystal_size_mid 0.2
_exptl_crystal_size_min 0.2
_exptl_transmission_factor_max 'Not measured'
_exptl_transmission_factor_min 'Not measured'
_refine_diff_density_max 0.270
_refine_diff_density_min -0.135
_refine_diff_density_rms 0.027
_refine_ls_abs_structure_details
;
 Flack x determined using 1938 quotients [(I+)-(I-)]/[(I+)+(I-)]
 (Parsons, Flack and Wagner, Acta Cryst. B69 (2013) 249-259).
;
_refine_ls_abs_structure_Flack 2.4(3)
_refine_ls_extinction_method none
_refine_ls_goodness_of_fit_ref 0.965
_refine_ls_hydrogen_treatment constr
_refine_ls_matrix_type full
_refine_ls_number_parameters 781
_refine_ls_number_reflns 12455
_refine_ls_number_restraints 15
_refine_ls_restrained_S_all 0.965
_refine_ls_R_factor_all 0.0822
_refine_ls_R_factor_gt 0.0569
_refine_ls_shift/su_max 0.001
_refine_ls_shift/su_mean 0.000
_refine_ls_structure_factor_coef Fsqd
_refine_ls_weighting_details 'w=1/[\s^2^(Fo^2^)+(0.0934P)^2^] where P=(Fo^2^+2Fc^2^)/3'
_refine_ls_weighting_scheme calc
_refine_ls_wR_factor_gt 0.1529
_refine_ls_wR_factor_ref 0.1762
_reflns_Friedel_coverage 0.577
_reflns_Friedel_fraction_full 0.576
_reflns_Friedel_fraction_max 0.576
_reflns_number_gt 7802
_reflns_number_total 12455
_reflns_threshold_expression 'I > 2\s(I)'
_cod_data_source_file (6M)-1.cif
_cod_data_source_block 6M-1
_cod_depositor_comments
;
The following automatic conversions were performed:

data item '_chemical_melting_point' value 'Not measured' was changed
to '?' -- the value is undefined or not given.

data item '_exptl_crystal_density_meas' value 'Not measured' was
changed to '?' -- the value is perceived as not measured.

Automatic conversion script
Id: cif_fix_values 6909 2019-04-08 15:41:33Z antanas 
;
_cod_original_cell_volume 20840.7(16)
_cod_original_sg_symbol_H-M 'R 3'
_cod_database_code 4131624
_shelx_shelxl_version_number 2014-7
_chemical_oxdiff_formula C228H216N32
_shelx_space_group_comment
;
The symmetry employed for this shelxl refinement is uniquely defined
by the following loop, which should always be used as a source of
symmetry information in preference to the above space-group names.
They are only intended as comments.
;
_shelx_estimated_absorpt_t_max 0.928
_shelx_estimated_absorpt_t_min 0.928
_reflns_odcompleteness_completeness 95.46
_reflns_odcompleteness_iscentric 1
_reflns_odcompleteness_theta 66.97
_olex2_refinement_description
;
1. Fixed Uiso
 At 1.2 times of:
  All C(H) groups, All C(H,H) groups
2. Restrained distances
 C38-C39
 1.34 with sigma of 0.001
 C1-C2
 1.34 with sigma of 0.001
 C38-C52
 1.54 with sigma of 0.001
 C1-C15
 1.54 with sigma of 0.001
 C39_$1-C40_$1
 1.54 with sigma of 0.001
 C2-C3
 1.54 with sigma of 0.001
 C37-N9
 1.47 with sigma of 0.001
3. Rigid bond restraints
 C1, C2
 with sigma for 1-2 distances of 0.01 and sigma for 1-3 distances of 0.01
4. Uiso/Uaniso restraints and constraints
C1 \\sim C2: within 2A with sigma of 0.01 and sigma for terminal atoms of 0.02
5.a Secondary CH2 refined with riding coordinates:
 C31(H31A,H31B), C32(H32A,H32B), C33(H33A,H33B), C34(H34A,H34B), C36(H36A,
 H36B), C37(H37A,H37B), C68(H68A,H68B), C70(H70A,H70B), C71(H71A,H71B),
 C72(H72A,H72B), C73(H73A,H73B), C74(H74A,H74B), C75(H75A,H75B), C76(H76A,H76B),
  C77(H77A,H77B), C78(H78A,H78B)
5.b Aromatic/amide H refined with riding coordinates:
 C4(H4), C5(H5), C7(H7), C8(H8), C10(H10), C11(H11), C13(H13), C14(H14),
 C16(H16), C17(H17), C19(H19), C20(H20), C22(H22), C23(H23), C25(H25), C26(H26),
  C27(H27), C28(H28), C29(H29), C30(H30), C41(H41), C42(H42), C44(H44),
 C45(H45), C47(H47), C48(H48), C50(H50), C51(H51), C53(H53), C54(H54), C56(H56),
  C57(H57), C59(H59), C60(H60), C62(H62), C63(H63), C64(H64), C65(H65),
 C66(H66), C69(H69)
;
_olex2_submission_original_sample_id (6M)-1
_olex2_submission_special_instructions 'No special instructions were received'

loop_
_space_group_symop_operation_xyz
'x, y, z'
'-y, x-y, z'
'-x+y, -x, z'
'x+2/3, y+1/3, z+1/3'
'-y+2/3, x-y+1/3, z+1/3'
'-x+y+2/3, -x+1/3, z+1/3'
'x+1/3, y+2/3, z+2/3'
'-y+1/3, x-y+2/3, z+2/3'
'-x+y+1/3, -x+2/3, z+2/3'

loop_
_atom_site_label
_atom_site_type_symbol
_atom_site_fract_x
_atom_site_fract_y
_atom_site_fract_z
_atom_site_U_iso_or_equiv
_atom_site_adp_type
_atom_site_occupancy
_atom_site_site_symmetry_order
_atom_site_calc_flag
_atom_site_refinement_flags_posn
_atom_site_refinement_flags_adp
_atom_site_refinement_flags_occupancy
N3 N 0.5403(2) -0.0452(2) 0.4084(3) 0.1400(19) Uani 1 1 d . . .
N4 N 0.6667 0.3333 0.8762(3) 0.165(4) Uani 1 3 d S T P
N5 N 0.6182(5) 0.3930(4) 0.8201(3) 0.200(4) Uani 1 1 d . . .
N6 N 0.6862(3) 0.72227(19) 0.6165(3) 0.154(3) Uani 1 1 d . . .
N7 N 0.5806(2) 0.6140(2) 0.5929(2) 0.141(2) Uani 1 1 d . . .
N8 N 0.3005(2) 0.2958(3) 0.4642(3) 0.155(2) Uani 1 1 d . . .
N9 N 0.6667 0.3333 0.1261(4) 0.217(8) Uani 1 3 d DS T P
N10 N 0.6178(4) 0.2314(4) 0.1848(3) 0.179(3) Uani 1 1 d . . .
N11 N 0.2833(2) 0.0312(3) 0.5354(2) 0.149(2) Uani 1 1 d . . .
N12 N 0.3587(2) 0.3124(2) 0.3295(2) 0.1381(19) Uani 1 1 d . . .
N13 N 0.3027(2) 0.3594(3) 0.3835(3) 0.152(2) Uani 1 1 d . . .
N14 N 0.3416(2) 0.0670(2) 0.6732(2) 0.150(2) Uani 1 1 d . . .
C1 C 0.4937(2) 0.1549(3) 0.40834(15) 0.268(7) Uani 1 1 d D U .
C2 C 0.5019(2) 0.1914(2) 0.37674(15) 0.271(7) Uani 1 1 d D U .
C3 C 0.5428(2) 0.2006(2) 0.33953(16) 0.1119(15) Uani 1 1 d D . .
C4 C 0.5198(2) 0.1951(3) 0.2985(2) 0.1204(17) Uani 1 1 d . . .
H4 H 0.4819 0.1804 0.2973 0.145 Uiso 1 1 calc R . .
C5 C 0.5463(2) 0.2087(2) 0.26081(19) 0.1116(15) Uani 1 1 d . . .
H5 H 0.5277 0.2041 0.2345 0.134 Uiso 1 1 calc R . .
C6 C 0.6039(3) 0.2307(2) 0.2615(3) 0.1253(18) Uani 1 1 d . . .
C7 C 0.6311(3) 0.2398(3) 0.3044(2) 0.1197(16) Uani 1 1 d . . .
H7 H 0.6690 0.2561 0.3067 0.144 Uiso 1 1 calc R . .
C8 C 0.5996(2) 0.2241(2) 0.33908(19) 0.1128(14) Uani 1 1 d . . .
H8 H 0.6168 0.2292 0.3662 0.135 Uiso 1 1 calc R . .
C9 C 0.5274(2) 0.1257(2) 0.40074(19) 0.1028(13) Uani 1 1 d . . .
C10 C 0.5156(2) 0.0853(2) 0.3714(2) 0.1115(16) Uani 1 1 d . . .
H10 H 0.4990 0.0856 0.3450 0.134 Uiso 1 1 calc R . .
C11 C 0.52732(19) 0.04317(19) 0.37890(15) 0.0925(10) Uani 1 1 d . . .
H11 H 0.5207 0.0170 0.3575 0.111 Uiso 1 1 calc R . .
C12 C 0.54966(18) 0.04191(19) 0.42051(18) 0.0977(12) Uani 1 1 d . . .
C13 C 0.5626(2) 0.0835(2) 0.45035(18) 0.1075(13) Uani 1 1 d . . .
H13 H 0.5805 0.0848 0.4764 0.129 Uiso 1 1 calc R . .
C14 C 0.5483(2) 0.1243(2) 0.44100(18) 0.1090(14) Uani 1 1 d . . .
H14 H 0.5533 0.1501 0.4623 0.131 Uiso 1 1 calc R . .
C15 C 0.4472(2) 0.14560(19) 0.44013(19) 0.1082(15) Uani 1 1 d D . .
C16 C 0.40761(18) 0.0880(2) 0.4391(2) 0.1050(14) Uani 1 1 d . . .
H16 H 0.4084 0.0656 0.4169 0.126 Uiso 1 1 calc R . .
C17 C 0.3691(2) 0.0672(2) 0.47118(17) 0.1014(12) Uani 1 1 d . . .
H17 H 0.3408 0.0309 0.4692 0.122 Uiso 1 1 calc R . .
C18 C 0.3709(2) 0.0976(3) 0.50556(19) 0.1153(17) Uani 1 1 d . . .
C19 C 0.4129(2) 0.1506(2) 0.5121(2) 0.1087(13) Uani 1 1 d . . .
H19 H 0.4159 0.1698 0.5378 0.130 Uiso 1 1 calc R . .
C20 C 0.4492(2) 0.17290(17) 0.47906(18) 0.0983(12) Uani 1 1 d . . .
H20 H 0.4776 0.2089 0.4823 0.118 Uiso 1 1 calc R . .
C21 C 0.4648(2) 0.22033(19) 0.38226(18) 0.0996(12) Uani 1 1 d . . .
C22 C 0.4128(2) 0.19925(19) 0.37216(18) 0.1064(14) Uani 1 1 d . . .
H22 H 0.3891 0.1615 0.3728 0.128 Uiso 1 1 calc R . .
C23 C 0.3945(2) 0.2343(2) 0.3607(2) 0.1130(16) Uani 1 1 d . . .
H23 H 0.3575 0.2186 0.3536 0.136 Uiso 1 1 calc R . .
C24 C 0.4261(2) 0.29133(19) 0.35869(17) 0.1012(13) Uani 1 1 d . . .
C25 C 0.4808(2) 0.3134(2) 0.3695(2) 0.1093(14) Uani 1 1 d . . .
H25 H 0.5039 0.3513 0.3691 0.131 Uiso 1 1 calc R . .
C26 C 0.50231(19) 0.27908(17) 0.3813(2) 0.1094(15) Uani 1 1 d . . .
H26 H 0.5393 0.2938 0.3882 0.131 Uiso 1 1 calc R . .
C27 C 0.6406(4) 0.2443(4) 0.2209(3) 0.172(4) Uani 1 1 d . . .
H27 H 0.6786 0.2616 0.2234 0.207 Uiso 1 1 calc R . .
C28 C 0.5600(2) -0.0024(3) 0.4340(2) 0.1150(15) Uani 1 1 d . . .
H28 H 0.5795 0.0000 0.4594 0.138 Uiso 1 1 calc R . .
C29 C 0.3268(2) 0.0761(3) 0.5435(2) 0.129(2) Uani 1 1 d . . .
H29 H 0.3323 0.0949 0.5698 0.155 Uiso 1 1 calc R . .
C30 C 0.4076(3) 0.3288(2) 0.3459(2) 0.1260(19) Uani 1 1 d . . .
H30 H 0.4315 0.3662 0.3494 0.151 Uiso 1 1 calc R . .
C31 C 0.6494(8) 0.2388(8) 0.1414(4) 0.306(10) Uani 1 1 d . . .
H31A H 0.6884 0.2549 0.1473 0.367 Uiso 1 1 calc R . .
H31B H 0.6366 0.2034 0.1274 0.367 Uiso 1 1 calc R . .
C32 C 0.5526(4) -0.0889(3) 0.4267(3) 0.153(3) Uani 1 1 d . . .
H32A H 0.5189 -0.1220 0.4347 0.184 Uiso 1 1 calc R . .
H32B H 0.5761 -0.0753 0.4524 0.184 Uiso 1 1 calc R . .
C33 C 0.2436(3) 0.0139(5) 0.5712(4) 0.198(5) Uani 1 1 d . . .
H33A H 0.2089 0.0091 0.5607 0.238 Uiso 1 1 calc R . .
H33B H 0.2571 0.0412 0.5944 0.238 Uiso 1 1 calc R . .
C34 C 0.3465(3) 0.3522(3) 0.3167(3) 0.139(2) Uani 1 1 d . . .
H34A H 0.3417 0.3512 0.2851 0.167 Uiso 1 1 calc R . .
H34B H 0.3762 0.3883 0.3247 0.167 Uiso 1 1 calc R . .
C36 C 0.2937(4) 0.3409(4) 0.3396(4) 0.177(4) Uani 1 1 d . . .
H36A H 0.2774 0.3590 0.3236 0.212 Uiso 1 1 calc R . .
H36B H 0.2679 0.3018 0.3391 0.212 Uiso 1 1 calc R . .
C37 C 0.6397(6) 0.27589(19) 0.1114(2) 0.266(8) Uani 1 1 d D . .
H37A H 0.6530 0.2746 0.0822 0.319 Uiso 1 1 calc R . .
H37B H 0.6005 0.2619 0.1093 0.319 Uiso 1 1 calc R . .
C38 C 0.52462(18) 0.3638(2) 0.62026(13) 0.193(5) Uani 1 1 d D . .
C39 C 0.4854(2) 0.31714(18) 0.60225(14) 0.238(7) Uani 1 1 d D . .
C40 C 0.4581(2) 0.3283(2) 0.56275(15) 0.1031(13) Uani 1 1 d D . .
C41 C 0.42048(19) 0.3453(2) 0.56332(16) 0.0962(11) Uani 1 1 d . . .
H41 H 0.4202 0.3653 0.5876 0.115 Uiso 1 1 calc R . .
C42 C 0.38358(19) 0.3352(2) 0.53130(18) 0.1036(13) Uani 1 1 d . . .
H42 H 0.3596 0.3488 0.5333 0.124 Uiso 1 1 calc R . .
C43 C 0.38187(19) 0.3038(2) 0.49502(18) 0.1078(14) Uani 1 1 d . . .
C44 C 0.4210(2) 0.2894(2) 0.48994(19) 0.1085(14) Uani 1 1 d . . .
H44 H 0.4234 0.2733 0.4639 0.130 Uiso 1 1 calc R . .
C45 C 0.4567(2) 0.2987(2) 0.52332(17) 0.0996(11) Uani 1 1 d . . .
H45 H 0.4811 0.2855 0.5208 0.120 Uiso 1 1 calc R . .
C46 C 0.4683(2) 0.26042(18) 0.62034(18) 0.1010(13) Uani 1 1 d . . .
C47 C 0.4114(2) 0.2317(2) 0.6273(2) 0.1073(14) Uani 1 1 d . . .
H47 H 0.3912 0.2494 0.6238 0.129 Uiso 1 1 calc R . .
C48 C 0.38683(17) 0.1797(2) 0.63867(18) 0.1019(13) Uani 1 1 d . . .
H48 H 0.3492 0.1611 0.6437 0.122 Uiso 1 1 calc R . .
C49 C 0.4163(2) 0.15074(18) 0.6435(2) 0.1070(14) Uani 1 1 d . . .
C50 C 0.4725(2) 0.1804(2) 0.63503(19) 0.1029(13) Uani 1 1 d . . .
H50 H 0.4934 0.1633 0.6371 0.123 Uiso 1 1 calc R . .
C51 C 0.49685(19) 0.2342(2) 0.62383(18) 0.1037(13) Uani 1 1 d . . .
H51 H 0.5344 0.2534 0.6184 0.124 Uiso 1 1 calc R . .
C52 C 0.5474(2) 0.3529(3) 0.66272(14) 0.1067(13) Uani 1 1 d D . .
C53 C 0.52394(18) 0.3402(2) 0.70354(18) 0.1100(15) Uani 1 1 d . . .
H53 H 0.4859 0.3235 0.7054 0.132 Uiso 1 1 calc R . .
C54 C 0.5538(3) 0.3508(3) 0.74279(19) 0.1207(16) Uani 1 1 d . . .
H54 H 0.5359 0.3377 0.7695 0.145 Uiso 1 1 calc R . .
C55 C 0.6096(2) 0.3809(2) 0.74071(19) 0.1087(14) Uani 1 1 d . . .
C56 C 0.6362(2) 0.3934(2) 0.70051(19) 0.1097(14) Uani 1 1 d . . .
H56 H 0.6742 0.4096 0.6992 0.132 Uiso 1 1 calc R . .
C57 C 0.6066(2) 0.3818(2) 0.66365(19) 0.1080(14) Uani 1 1 d . . .
H57 H 0.6253 0.3929 0.6370 0.130 Uiso 1 1 calc R . .
C58 C 0.5414(2) 0.41894(16) 0.6019(2) 0.1092(16) Uani 1 1 d . . .
C59 C 0.5351(2) 0.4543(2) 0.63248(16) 0.1010(12) Uani 1 1 d . . .
H59 H 0.5210 0.4413 0.6603 0.121 Uiso 1 1 calc R . .
C60 C 0.5490(2) 0.5046(2) 0.62177(18) 0.1048(14) Uani 1 1 d . . .
H60 H 0.5393 0.5250 0.6401 0.126 Uiso 1 1 calc R . .
C61 C 0.5783(2) 0.52841(18) 0.58266(18) 0.0996(13) Uani 1 1 d . . .
C62 C 0.58992(19) 0.49705(19) 0.55550(17) 0.0966(11) Uani 1 1 d . . .
H62 H 0.6122 0.5129 0.5311 0.116 Uiso 1 1 calc R . .
C63 C 0.5693(2) 0.44294(18) 0.56375(16) 0.0972(11) Uani 1 1 d . . .
H63 H 0.5740 0.4214 0.5430 0.117 Uiso 1 1 calc R . .
C64 C 0.3388(2) 0.2866(4) 0.4599(2) 0.142(2) Uani 1 1 d . . .
H64 H 0.3411 0.2689 0.4348 0.170 Uiso 1 1 calc R . .
C65 C 0.3906(2) 0.0930(2) 0.6589(2) 0.1146(15) Uani 1 1 d . . .
H65 H 0.4109 0.0752 0.6580 0.138 Uiso 1 1 calc R . .
C66 C 0.6431(4) 0.3989(5) 0.7807(3) 0.176(4) Uani 1 1 d . . .
H66 H 0.6810 0.4141 0.7791 0.212 Uiso 1 1 calc R . .
C68 C 0.2590(3) 0.2758(6) 0.4266(4) 0.209(5) Uani 1 1 d . . .
H68A H 0.2235 0.2464 0.4361 0.251 Uiso 1 1 calc R . .
H68B H 0.2716 0.2630 0.4020 0.251 Uiso 1 1 calc R . .
C69 C 0.5951(2) 0.5849(3) 0.5701(2) 0.129(2) Uani 1 1 d . . .
H69 H 0.6165 0.6000 0.5451 0.155 Uiso 1 1 calc R . .
C70 C 0.5987(3) 0.6693(3) 0.5758(3) 0.144(3) Uani 1 1 d . . .
H70A H 0.5676 0.6722 0.5657 0.172 Uiso 1 1 calc R . .
H70B H 0.6240 0.6777 0.5515 0.172 Uiso 1 1 calc R . .
C71 C 0.6275(3) 0.7088(3) 0.6147(4) 0.169(4) Uani 1 1 d . . .
H71A H 0.6258 0.7422 0.6108 0.203 Uiso 1 1 calc R . .
H71B H 0.6091 0.6917 0.6420 0.203 Uiso 1 1 calc R . .
C72 C 0.7023(6) 0.7301(4) 0.6592(4) 0.202(5) Uani 1 1 d . . .
H72A H 0.6853 0.7485 0.6738 0.243 Uiso 1 1 calc R . .
H72B H 0.7417 0.7548 0.6601 0.243 Uiso 1 1 calc R . .
C73 C 0.7216(4) 0.7642(3) 0.5889(3) 0.177(4) Uani 1 1 d . . .
H73A H 0.7369 0.7988 0.6046 0.213 Uiso 1 1 calc R . .
H73B H 0.7009 0.7661 0.5641 0.213 Uiso 1 1 calc R . .
C74 C 0.3157(3) 0.4169(3) 0.3875(4) 0.158(3) Uani 1 1 d . . .
H74A H 0.2822 0.4179 0.3931 0.190 Uiso 1 1 calc R . .
H74B H 0.3313 0.4360 0.3601 0.190 Uiso 1 1 calc R . .
C75 C 0.6404(5) 0.3652(5) 0.8894(4) 0.210(5) Uani 1 1 d . . .
H75A H 0.6486 0.3763 0.9199 0.252 Uiso 1 1 calc R . .
H75B H 0.6009 0.3431 0.8861 0.252 Uiso 1 1 calc R . .
C76 C 0.6648(5) 0.4201(5) 0.8572(3) 0.191(4) Uani 1 1 d . . .
H76A H 0.6650 0.4510 0.8716 0.229 Uiso 1 1 calc R . .
H76B H 0.7011 0.4310 0.8460 0.229 Uiso 1 1 calc R . .
C77 C 0.2562(3) 0.3319(5) 0.4132(5) 0.232(6) Uani 1 1 d . . .
H77A H 0.2220 0.3226 0.3985 0.279 Uiso 1 1 calc R . .
H77B H 0.2605 0.3542 0.4388 0.279 Uiso 1 1 calc R . .
C78 C 0.3230(4) 0.0118(3) 0.6866(3) 0.167(3) Uani 1 1 d . . .
H78A H 0.3145 0.0077 0.7178 0.201 Uiso 1 1 calc R . .
H78B H 0.3515 0.0026 0.6815 0.201 Uiso 1 1 calc R . .

loop_
_atom_site_aniso_label
_atom_site_aniso_U_11
_atom_site_aniso_U_22
_atom_site_aniso_U_33
_atom_site_aniso_U_23
_atom_site_aniso_U_13
_atom_site_aniso_U_12
N3 0.125(3) 0.110(3) 0.188(6) 0.034(4) 0.038(3) 0.060(3)
N4 0.216(7) 0.216(7) 0.061(4) 0.000 0.000 0.108(4)
N5 0.286(11) 0.195(7) 0.124(5) -0.035(5) -0.057(6) 0.123(7)
N6 0.176(5) 0.081(3) 0.207(7) -0.027(3) 0.048(5) 0.064(3)
N7 0.140(4) 0.103(3) 0.188(6) 0.018(3) 0.060(4) 0.066(3)
N8 0.110(4) 0.142(4) 0.194(7) -0.016(4) -0.037(4) 0.049(3)
N9 0.293(14) 0.293(14) 0.066(7) 0.000 0.000 0.146(7)
N10 0.219(8) 0.213(8) 0.131(5) -0.001(5) 0.040(5) 0.128(7)
N11 0.100(3) 0.185(5) 0.161(5) 0.079(4) 0.027(3) 0.072(4)
N12 0.126(4) 0.117(3) 0.146(4) 0.023(3) -0.036(3) 0.042(3)
N13 0.105(4) 0.140(4) 0.201(7) -0.029(4) -0.059(4) 0.055(3)
N14 0.131(4) 0.105(3) 0.192(6) 0.051(4) 0.008(4) 0.043(3)
C1 0.284(9) 0.155(6) 0.424(14) -0.158(8) -0.287(11) 0.154(7)
C2 0.293(10) 0.142(5) 0.425(15) -0.157(8) -0.289(11) 0.143(7)
C3 0.108(3) 0.114(3) 0.090(3) 0.002(2) 0.009(2) 0.038(3)
C4 0.107(3) 0.131(4) 0.114(4) -0.023(3) -0.002(3) 0.053(3)
C5 0.118(4) 0.094(3) 0.103(3) -0.019(2) -0.019(3) 0.038(3)
C6 0.124(4) 0.104(3) 0.137(5) 0.004(3) 0.028(3) 0.049(3)
C7 0.110(3) 0.139(4) 0.112(4) -0.006(3) 0.002(3) 0.064(3)
C8 0.124(4) 0.122(4) 0.094(3) -0.007(3) 0.004(3) 0.063(3)
C9 0.105(3) 0.096(3) 0.122(4) -0.024(3) -0.021(3) 0.062(2)
C10 0.105(3) 0.113(3) 0.131(4) -0.052(3) -0.056(3) 0.065(3)
C11 0.103(3) 0.103(3) 0.083(2) -0.011(2) -0.006(2) 0.060(2)
C12 0.083(2) 0.092(2) 0.123(4) -0.002(2) -0.011(2) 0.048(2)
C13 0.116(3) 0.101(3) 0.099(3) -0.017(2) -0.026(3) 0.050(3)
C14 0.099(3) 0.120(4) 0.096(3) -0.030(3) -0.013(2) 0.046(3)
C15 0.105(3) 0.083(2) 0.128(4) -0.004(2) 0.027(3) 0.040(2)
C16 0.080(2) 0.098(3) 0.137(4) -0.026(3) 0.000(2) 0.044(2)
C17 0.099(3) 0.100(3) 0.101(3) -0.006(2) 0.000(2) 0.047(2)
C18 0.092(3) 0.161(5) 0.103(3) 0.028(3) -0.002(2) 0.071(3)
C19 0.113(3) 0.095(3) 0.112(3) 0.012(2) 0.011(3) 0.047(3)
C20 0.102(3) 0.074(2) 0.117(3) -0.030(2) -0.018(3) 0.043(2)
C21 0.103(3) 0.083(2) 0.111(3) -0.003(2) -0.014(2) 0.045(2)
C22 0.113(3) 0.076(2) 0.107(3) -0.003(2) -0.018(3) 0.030(2)
C23 0.091(3) 0.102(3) 0.137(4) -0.043(3) -0.028(3) 0.042(2)
C24 0.110(3) 0.095(3) 0.107(3) -0.015(2) -0.033(2) 0.057(2)
C25 0.095(3) 0.089(3) 0.143(4) -0.011(3) -0.020(3) 0.046(2)
C26 0.083(2) 0.071(2) 0.162(5) -0.005(2) -0.016(3) 0.0298(19)
C27 0.156(6) 0.206(8) 0.095(4) -0.009(5) 0.029(4) 0.046(6)
C28 0.106(3) 0.125(4) 0.136(4) 0.000(3) -0.004(3) 0.074(3)
C29 0.096(3) 0.166(5) 0.115(4) 0.057(4) 0.022(3) 0.057(4)
C30 0.133(4) 0.106(3) 0.143(5) -0.038(3) -0.056(4) 0.063(3)
C31 0.49(3) 0.50(3) 0.148(9) 0.035(12) 0.115(13) 0.41(2)
C32 0.186(7) 0.095(3) 0.196(8) 0.016(4) 0.007(5) 0.083(4)
C33 0.095(4) 0.281(12) 0.206(9) 0.117(9) 0.051(5) 0.084(6)
C34 0.159(6) 0.115(4) 0.161(6) -0.020(4) -0.072(5) 0.082(4)
C36 0.147(6) 0.157(6) 0.229(10) -0.015(6) -0.097(7) 0.078(5)
C37 0.37(2) 0.44(2) 0.055(4) -0.002(7) 0.044(6) 0.25(2)
C38 0.182(7) 0.149(6) 0.286(12) 0.077(7) 0.166(8) 0.111(6)
C39 0.244(9) 0.049(2) 0.391(16) 0.043(4) 0.236(11) 0.052(4)
C40 0.123(3) 0.118(3) 0.099(3) 0.008(2) -0.006(2) 0.083(3)
C41 0.094(2) 0.109(3) 0.094(3) -0.012(2) -0.013(2) 0.058(2)
C42 0.088(2) 0.125(3) 0.106(3) -0.009(3) -0.008(2) 0.059(2)
C43 0.084(2) 0.127(4) 0.106(3) -0.013(3) -0.029(2) 0.048(2)
C44 0.107(3) 0.109(3) 0.109(3) -0.036(3) -0.018(3) 0.053(3)
C45 0.109(3) 0.104(3) 0.097(3) -0.011(2) -0.001(2) 0.062(2)
C46 0.111(3) 0.081(2) 0.114(3) 0.008(2) 0.034(2) 0.051(2)
C47 0.104(3) 0.099(3) 0.134(4) 0.011(3) -0.004(3) 0.062(3)
C48 0.073(2) 0.111(3) 0.122(3) 0.016(3) 0.016(2) 0.046(2)
C49 0.113(3) 0.072(2) 0.135(4) 0.012(2) 0.008(3) 0.045(2)
C50 0.097(3) 0.100(3) 0.120(3) 0.013(2) 0.000(2) 0.055(2)
C51 0.081(2) 0.105(3) 0.121(4) 0.009(3) 0.016(2) 0.043(2)
C52 0.104(3) 0.140(4) 0.078(3) -0.008(2) -0.013(2) 0.063(3)
C53 0.075(2) 0.141(4) 0.096(3) -0.010(3) 0.009(2) 0.041(2)
C54 0.126(4) 0.140(4) 0.094(3) -0.014(3) 0.014(3) 0.065(3)
C55 0.105(3) 0.118(3) 0.102(3) -0.023(3) -0.029(3) 0.054(3)
C56 0.103(3) 0.126(4) 0.117(4) -0.019(3) -0.012(3) 0.069(3)
C57 0.092(3) 0.103(3) 0.108(3) -0.002(2) 0.002(2) 0.033(2)
C58 0.107(3) 0.0640(19) 0.155(5) 0.004(2) 0.044(3) 0.041(2)
C59 0.108(3) 0.102(3) 0.089(3) 0.009(2) 0.030(2) 0.050(2)
C60 0.124(3) 0.099(3) 0.107(3) 0.012(2) 0.040(3) 0.068(3)
C61 0.101(3) 0.082(2) 0.118(3) 0.016(2) 0.031(2) 0.047(2)
C62 0.094(2) 0.100(3) 0.097(3) 0.009(2) 0.019(2) 0.049(2)
C63 0.109(3) 0.088(3) 0.095(3) -0.004(2) 0.006(2) 0.050(2)
C64 0.094(3) 0.198(7) 0.118(4) -0.034(4) -0.032(3) 0.062(4)
C65 0.108(3) 0.082(3) 0.141(4) 0.022(3) 0.007(3) 0.037(2)
C66 0.199(8) 0.263(10) 0.127(6) -0.082(6) -0.090(6) 0.161(8)
C68 0.086(4) 0.309(15) 0.191(9) -0.007(9) -0.041(4) 0.068(6)
C69 0.121(4) 0.132(4) 0.166(5) 0.055(4) 0.062(4) 0.087(3)
C70 0.150(5) 0.123(4) 0.188(7) 0.037(4) 0.054(5) 0.091(4)
C71 0.164(6) 0.099(4) 0.270(11) 0.004(5) 0.075(7) 0.085(4)
C72 0.301(14) 0.121(5) 0.201(10) -0.016(6) 0.080(9) 0.117(7)
C73 0.185(7) 0.101(4) 0.215(9) -0.029(5) 0.082(7) 0.048(4)
C74 0.117(4) 0.155(6) 0.224(9) 0.023(6) -0.007(5) 0.085(4)
C75 0.190(10) 0.221(11) 0.150(8) 0.014(7) 0.027(7) 0.050(8)
C76 0.242(11) 0.259(12) 0.133(6) -0.056(7) -0.042(7) 0.172(10)
C77 0.086(4) 0.276(13) 0.324(16) -0.022(11) -0.084(7) 0.083(6)
C78 0.165(6) 0.133(5) 0.195(8) 0.090(6) 0.047(6) 0.068(5)

loop_
_atom_type_symbol
_atom_type_description
_atom_type_scat_dispersion_real
_atom_type_scat_dispersion_imag
_atom_type_scat_source
C C 0.0181 0.0091 'International Tables Vol C Tables 4.2.6.8 and 6.1.1.4'
H H 0.0000 0.0000 'International Tables Vol C Tables 4.2.6.8 and 6.1.1.4'
N N 0.0311 0.0180 'International Tables Vol C Tables 4.2.6.8 and 6.1.1.4'

loop_
_geom_angle_atom_site_label_1
_geom_angle_atom_site_label_2
_geom_angle_atom_site_label_3
_geom_angle
_geom_angle_site_symmetry_1
_geom_angle_site_symmetry_3
C28 N3 C32 111.2(7) . .
C75 N4 C75 112.9(5) 3_665 2_655
C75 N4 C75 112.9(5) 3_665 .
C75 N4 C75 112.9(5) 2_655 .
C66 N5 C76 108.4(9) . .
C72 N6 C71 108.1(8) . .
C72 N6 C73 113.8(8) . .
C73 N6 C71 115.1(8) . .
C69 N7 C70 115.4(5) . .
C64 N8 C68 115.4(8) . .
C37 N9 C37 111.1(5) 2_655 3_665
C37 N9 C37 111.1(5) . 2_655
C37 N9 C37 111.1(5) . 3_665
C27 N10 C31 122.8(11) . .
C29 N11 C33 112.6(8) . .
C30 N12 C34 117.7(5) . .
C36 N13 C74 112.5(8) . .
C36 N13 C77 116.4(7) . .
C77 N13 C74 101.4(8) . .
C65 N14 C78 115.1(6) . .
C2 C1 C9 112.4(5) . .
C2 C1 C15 112.9(5) . .
C15 C1 C9 134.0(5) . .
C1 C2 C3 119.0(5) . .
C1 C2 C21 113.7(5) . .
C3 C2 C21 127.3(5) . .
C4 C3 C2 112.2(5) . .
C4 C3 C8 114.0(5) . .
C8 C3 C2 132.1(5) . .
C3 C4 H4 116.9 . .
C5 C4 C3 126.2(6) . .
C5 C4 H4 116.9 . .
C4 C5 H5 120.9 . .
C4 C5 C6 118.1(6) . .
C6 C5 H5 120.9 . .
C5 C6 C7 118.1(6) . .
C5 C6 C27 125.2(7) . .
C7 C6 C27 116.6(6) . .
C6 C7 H7 121.5 . .
C8 C7 C6 117.0(6) . .
C8 C7 H7 121.5 . .
C3 C8 H8 116.8 . .
C7 C8 C3 126.4(6) . .
C7 C8 H8 116.8 . .
C10 C9 C1 125.9(4) . .
C10 C9 C14 119.8(5) . .
C14 C9 C1 105.5(4) . .
C9 C10 H10 118.6 . .
C9 C10 C11 122.8(5) . .
C11 C10 H10 118.6 . .
C10 C11 H11 121.3 . .
C10 C11 C12 117.4(4) . .
C12 C11 H11 121.3 . .
C11 C12 C28 123.1(5) . .
C13 C12 C11 119.9(4) . .
C13 C12 C28 117.0(5) . .
C12 C13 H13 120.3 . .
C12 C13 C14 119.5(4) . .
C14 C13 H13 120.3 . .
C9 C14 C13 120.1(4) . .
C9 C14 H14 120.0 . .
C13 C14 H14 120.0 . .
C16 C15 C1 106.9(4) . .
C20 C15 C1 129.9(5) . .
C20 C15 C16 115.8(4) . .
C15 C16 H16 120.9 . .
C17 C16 C15 118.2(4) . .
C17 C16 H16 120.9 . .
C16 C17 H17 119.2 . .
C18 C17 C16 121.5(5) . .
C18 C17 H17 119.2 . .
C17 C18 C19 122.9(5) . .
C17 C18 C29 123.9(6) . .
C19 C18 C29 113.1(6) . .
C18 C19 H19 122.1 . .
C20 C19 C18 115.8(5) . .
C20 C19 H19 122.1 . .
C15 C20 H20 117.8 . .
C19 C20 C15 124.5(4) . .
C19 C20 H20 117.8 . .
C22 C21 C2 127.0(4) . .
C22 C21 C26 121.5(4) . .
C26 C21 C2 106.6(4) . .
C21 C22 H22 120.9 . .
C21 C22 C23 118.1(4) . .
C23 C22 H22 120.9 . .
C22 C23 H23 117.0 . .
C22 C23 C24 126.0(4) . .
C24 C23 H23 117.0 . .
C23 C24 C30 126.7(5) . .
C25 C24 C23 115.7(4) . .
C25 C24 C30 117.6(5) . .
C24 C25 H25 119.6 . .
C24 C25 C26 120.8(4) . .
C26 C25 H25 119.6 . .
C21 C26 H26 121.1 . .
C25 C26 C21 117.8(4) . .
C25 C26 H26 121.1 . .
N10 C27 C6 117.4(9) . .
N10 C27 H27 121.3 . .
C6 C27 H27 121.3 . .
N3 C28 C12 116.2(6) . .
N3 C28 H28 121.9 . .
C12 C28 H28 121.9 . .
N11 C29 C18 114.9(7) . .
N11 C29 H29 122.5 . .
C18 C29 H29 122.5 . .
N12 C30 C24 123.0(5) . .
N12 C30 H30 118.5 . .
C24 C30 H30 118.5 . .
N10 C31 H31A 110.0 . .
N10 C31 H31B 110.0 . .
H31A C31 H31B 108.4 . .
C37 C31 N10 108.5(8) . .
C37 C31 H31A 110.0 . .
C37 C31 H31B 110.0 . .
N3 C32 H32A 110.7 . .
N3 C32 H32B 110.7 . .
N3 C32 C74 105.1(7) . 2_655
H32A C32 H32B 108.8 . .
C74 C32 H32A 110.7 2_655 .
C74 C32 H32B 110.7 2_655 .
N11 C33 H33A 110.4 . .
N11 C33 H33B 110.4 . .
N11 C33 C73 106.8(8) . 2_655
H33A C33 H33B 108.6 . .
C73 C33 H33A 110.4 2_655 .
C73 C33 H33B 110.4 2_655 .
N12 C34 H34A 110.1 . .
N12 C34 H34B 110.1 . .
N12 C34 C36 108.2(7) . .
H34A C34 H34B 108.4 . .
C36 C34 H34A 110.1 . .
C36 C34 H34B 110.1 . .
N13 C36 C34 112.4(6) . .
N13 C36 H36A 109.1 . .
N13 C36 H36B 109.1 . .
C34 C36 H36A 109.1 . .
C34 C36 H36B 109.1 . .
H36A C36 H36B 107.8 . .
N9 C37 C31 113.8(11) . .
N9 C37 H37A 108.8 . .
N9 C37 H37B 108.8 . .
C31 C37 H37A 108.8 . .
C31 C37 H37B 108.8 . .
H37A C37 H37B 107.7 . .
C39 C38 C52 111.7(4) . .
C39 C38 C58 123.1(5) . .
C58 C38 C52 125.2(5) . .
C38 C39 C40 111.7(4) . .
C38 C39 C46 123.6(5) . .
C46 C39 C40 124.7(5) . .
C41 C40 C39 128.0(5) . .
C41 C40 C45 114.2(4) . .
C45 C40 C39 113.6(4) . .
C40 C41 H41 117.7 . .
C42 C41 C40 124.7(5) . .
C42 C41 H41 117.7 . .
C41 C42 H42 120.5 . .
C41 C42 C43 119.0(4) . .
C43 C42 H42 120.5 . .
C42 C43 C64 122.2(5) . .
C44 C43 C42 120.0(4) . .
C44 C43 C64 117.7(6) . .
C43 C44 H44 120.4 . .
C45 C44 C43 119.2(5) . .
C45 C44 H44 120.4 . .
C40 C45 H45 118.8 . .
C44 C45 C40 122.3(4) . .
C44 C45 H45 118.8 . .
C47 C46 C39 109.2(4) . .
C51 C46 C39 130.2(4) . .
C51 C46 C47 119.8(4) . .
C46 C47 H47 120.2 . .
C48 C47 C46 119.6(4) . .
C48 C47 H47 120.2 . .
C47 C48 H48 119.1 . .
C47 C48 C49 121.9(4) . .
C49 C48 H48 119.1 . .
C48 C49 C65 123.4(5) . .
C50 C49 C48 116.5(4) . .
C50 C49 C65 120.1(5) . .
C49 C50 H50 119.9 . .
C51 C50 C49 120.3(4) . .
C51 C50 H50 119.9 . .
C46 C51 C50 121.8(4) . .
C46 C51 H51 119.1 . .
C50 C51 H51 119.1 . .
C53 C52 C38 128.2(5) . .
C53 C52 C57 113.6(4) . .
C57 C52 C38 112.5(4) . .
C52 C53 H53 118.0 . .
C52 C53 C54 123.9(5) . .
C54 C53 H53 118.0 . .
C53 C54 H54 120.9 . .
C55 C54 C53 118.2(5) . .
C55 C54 H54 120.9 . .
C54 C55 C56 120.5(5) . .
C54 C55 C66 121.2(7) . .
C56 C55 C66 118.3(7) . .
C55 C56 H56 120.4 . .
C57 C56 C55 119.3(5) . .
C57 C56 H56 120.4 . .
C52 C57 H57 118.1 . .
C56 C57 C52 123.8(5) . .
C56 C57 H57 118.1 . .
C59 C58 C38 113.3(5) . .
C63 C58 C38 129.5(4) . .
C63 C58 C59 116.4(4) . .
C58 C59 H59 119.5 . .
C60 C59 C58 121.0(4) . .
C60 C59 H59 119.5 . .
C59 C60 H60 119.7 . .
C59 C60 C61 120.7(4) . .
C61 C60 H60 119.7 . .
C60 C61 C69 121.9(4) . .
C62 C61 C60 118.5(4) . .
C62 C61 C69 119.5(5) . .
C61 C62 H62 119.7 . .
C63 C62 C61 120.6(4) . .
C63 C62 H62 119.7 . .
C58 C63 H63 119.1 . .
C62 C63 C58 121.8(4) . .
C62 C63 H63 119.1 . .
N8 C64 C43 120.3(7) . .
N8 C64 H64 119.9 . .
C43 C64 H64 119.9 . .
N14 C65 C49 122.2(6) . .
N14 C65 H65 118.9 . .
C49 C65 H65 118.9 . .
N5 C66 C55 119.2(9) . .
N5 C66 H66 120.4 . .
C55 C66 H66 120.4 . .
N8 C68 H68A 111.2 . .
N8 C68 H68B 111.2 . .
N8 C68 C77 102.9(9) . .
H68A C68 H68B 109.1 . .
C77 C68 H68A 111.2 . .
C77 C68 H68B 111.2 . .
N7 C69 C61 121.1(5) . .
N7 C69 H69 119.4 . .
C61 C69 H69 119.4 . .
N7 C70 H70A 110.6 . .
N7 C70 H70B 110.6 . .
N7 C70 C71 105.5(7) . .
H70A C70 H70B 108.8 . .
C71 C70 H70A 110.6 . .
C71 C70 H70B 110.6 . .
N6 C71 C70 108.8(5) . .
N6 C71 H71A 109.9 . .
N6 C71 H71B 109.9 . .
C70 C71 H71A 109.9 . .
C70 C71 H71B 109.9 . .
H71A C71 H71B 108.3 . .
N6 C72 H72A 108.1 . .
N6 C72 H72B 108.1 . .
N6 C72 C78 116.7(7) . 3_665
H72A C72 H72B 107.3 . .
C78 C72 H72A 108.1 3_665 .
C78 C72 H72B 108.1 3_665 .
N6 C73 C33 113.0(8) . 3_665
N6 C73 H73A 109.0 . .
N6 C73 H73B 109.0 . .
C33 C73 H73A 109.0 3_665 .
C33 C73 H73B 109.0 3_665 .
H73A C73 H73B 107.8 . .
N13 C74 C32 110.9(6) . 3_665
N13 C74 H74A 109.5 . .
N13 C74 H74B 109.5 . .
C32 C74 H74A 109.5 3_665 .
C32 C74 H74B 109.5 3_665 .
H74A C74 H74B 108.0 . .
N4 C75 H75A 110.1 . .
N4 C75 H75B 110.1 . .
N4 C75 C76 107.8(8) . .
H75A C75 H75B 108.5 . .
C76 C75 H75A 110.1 . .
C76 C75 H75B 110.1 . .
N5 C76 C75 96.5(10) . .
N5 C76 H76A 112.4 . .
N5 C76 H76B 112.4 . .
C75 C76 H76A 112.4 . .
C75 C76 H76B 112.4 . .
H76A C76 H76B 110.0 . .
N13 C77 C68 101.5(8) . .
N13 C77 H77A 111.5 . .
N13 C77 H77B 111.5 . .
C68 C77 H77A 111.5 . .
C68 C77 H77B 111.5 . .
H77A C77 H77B 109.3 . .
N14 C78 C72 108.5(7) . 2_655
N14 C78 H78A 110.0 . .
N14 C78 H78B 110.0 . .
C72 C78 H78A 110.0 2_655 .
C72 C78 H78B 110.0 2_655 .
H78A C78 H78B 108.4 . .

loop_
_geom_bond_atom_site_label_1
_geom_bond_atom_site_label_2
_geom_bond_distance
_geom_bond_site_symmetry_2
N3 C28 1.301(9) .
N3 C32 1.539(9) .
N4 C75 1.474(15) 3_665
N4 C75 1.474(15) 2_655
N4 C75 1.474(14) .
N5 C66 1.354(13) .
N5 C76 1.605(12) .
N6 C71 1.500(11) .
N6 C72 1.358(14) .
N6 C73 1.382(10) .
N7 C69 1.284(8) .
N7 C70 1.470(8) .
N8 C64 1.236(10) .
N8 C68 1.526(10) .
N9 C37 1.4697(13) .
N9 C37 1.4698(13) 2_655
N9 C37 1.4698(13) 3_665
N10 C27 1.233(12) .
N10 C31 1.547(11) .
N11 C29 1.267(10) .
N11 C33 1.459(9) .
N12 C30 1.313(8) .
N12 C34 1.382(8) .
N13 C36 1.411(13) .
N13 C74 1.472(10) .
N13 C77 1.452(15) .
N14 C65 1.272(8) .
N14 C78 1.428(8) .
C1 C2 1.3389(13) .
C1 C9 1.552(7) .
C1 C15 1.5398(13) .
C2 C3 1.5401(13) .
C2 C21 1.621(8) .
C3 C4 1.379(9) .
C3 C8 1.390(8) .
C4 H4 0.9300 .
C4 C5 1.316(8) .
C5 H5 0.9300 .
C5 C6 1.417(9) .
C6 C7 1.467(10) .
C6 C27 1.531(9) .
C7 H7 0.9300 .
C7 C8 1.305(8) .
C8 H8 0.9300 .
C9 C10 1.349(7) .
C9 C14 1.369(8) .
C10 H10 0.9300 .
C10 C11 1.400(7) .
C11 H11 0.9300 .
C11 C12 1.422(7) .
C12 C13 1.377(7) .
C12 C28 1.474(7) .
C13 H13 0.9300 .
C13 C14 1.421(8) .
C14 H14 0.9300 .
C15 C16 1.435(7) .
C15 C20 1.397(7) .
C16 H16 0.9300 .
C16 C17 1.355(8) .
C17 H17 0.9300 .
C17 C18 1.335(8) .
C18 C19 1.378(9) .
C18 C29 1.576(8) .
C19 H19 0.9300 .
C19 C20 1.345(8) .
C20 H20 0.9300 .
C21 C22 1.310(7) .
C21 C26 1.449(7) .
C22 H22 0.9300 .
C22 C23 1.367(8) .
C23 H23 0.9300 .
C23 C24 1.393(7) .
C24 C25 1.381(7) .
C24 C30 1.440(8) .
C25 H25 0.9300 .
C25 C26 1.418(7) .
C26 H26 0.9300 .
C27 H27 0.9300 .
C28 H28 0.9300 .
C29 H29 0.9300 .
C30 H30 0.9300 .
C31 H31A 0.9700 .
C31 H31B 0.9700 .
C31 C37 1.509(17) .
C32 H32A 0.9700 .
C32 H32B 0.9700 .
C32 C74 1.604(12) 2_655
C33 H33A 0.9700 .
C33 H33B 0.9700 .
C33 C73 1.584(13) 2_655
C34 H34A 0.9700 .
C34 H34B 0.9700 .
C34 C36 1.521(14) .
C36 H36A 0.9700 .
C36 H36B 0.9700 .
C37 H37A 0.9700 .
C37 H37B 0.9700 .
C38 C39 1.3394(13) .
C38 C52 1.5405(13) .
C38 C58 1.484(7) .
C39 C40 1.5406(13) .
C39 C46 1.521(6) .
C40 C41 1.360(7) .
C40 C45 1.451(7) .
C41 H41 0.9300 .
C41 C42 1.346(7) .
C42 H42 0.9300 .
C42 C43 1.399(8) .
C43 C44 1.359(8) .
C43 C64 1.503(7) .
C44 H44 0.9300 .
C44 C45 1.358(8) .
C45 H45 0.9300 .
C46 C47 1.402(7) .
C46 C51 1.337(7) .
C47 H47 0.9300 .
C47 C48 1.315(7) .
C48 H48 0.9300 .
C48 C49 1.430(7) .
C49 C50 1.393(8) .
C49 C65 1.485(7) .
C50 H50 0.9300 .
C50 C51 1.355(7) .
C51 H51 0.9300 .
C52 C53 1.368(7) .
C52 C57 1.442(7) .
C53 H53 0.9300 .
C53 C54 1.403(8) .
C54 H54 0.9300 .
C54 C55 1.364(8) .
C55 C56 1.384(8) .
C55 C66 1.466(8) .
C56 H56 0.9300 .
C56 C57 1.336(8) .
C57 H57 0.9300 .
C58 C59 1.437(7) .
C58 C63 1.375(7) .
C59 H59 0.9300 .
C59 C60 1.307(7) .
C60 H60 0.9300 .
C60 C61 1.412(7) .
C61 C62 1.362(7) .
C61 C69 1.464(7) .
C62 H62 0.9300 .
C62 C63 1.353(7) .
C63 H63 0.9300 .
C64 H64 0.9300 .
C65 H65 0.9300 .
C66 H66 0.9300 .
C68 H68A 0.9700 .
C68 H68B 0.9700 .
C68 C77 1.670(17) .
C69 H69 0.9300 .
C70 H70A 0.9700 .
C70 H70B 0.9700 .
C70 C71 1.548(13) .
C71 H71A 0.9700 .
C71 H71B 0.9700 .
C72 H72A 0.9700 .
C72 H72B 0.9700 .
C72 C78 1.581(14) 3_665
C73 C33 1.584(13) 3_665
C73 H73A 0.9700 .
C73 H73B 0.9700 .
C74 C32 1.604(12) 3_665
C74 H74A 0.9700 .
C74 H74B 0.9700 .
C75 H75A 0.9700 .
C75 H75B 0.9700 .
C75 C76 1.658(16) .
C76 H76A 0.9700 .
C76 H76B 0.9700 .
C77 H77A 0.9700 .
C77 H77B 0.9700 .
C78 C72 1.581(14) 2_655
C78 H78A 0.9700 .
C78 H78B 0.9700 .

loop_
_smtbx_masks_void_nr
_smtbx_masks_void_average_x
_smtbx_masks_void_average_y
_smtbx_masks_void_average_z
_smtbx_masks_void_volume
_smtbx_masks_void_count_electrons
1 0.000 0.000 0.168 278.3 120.1
2 -0.820 -0.607 0.270 8480.0 2213.9
3 0.333 0.667 0.835 278.3 120.1
4 0.667 0.333 0.502 278.3 120.1
